data_1571310
loop_
_publ_author_name
'Pradhan, Nyaya Prakash'
'Gupta, Sweety'
'Ghosh, Swapnendu Narayan'
'Paul, Amit'
'Talukder, Santanu'
'Srivastava, Aasheesh'

_publ_section_title
;
 Self-assembly of water-filled molecular saddles to generate diverse
 morphologies and high proton conductivity.
;
_journal_issue 17
_journal_name_full Nanoscale
_journal_page_first 8427
_journal_page_last 8433
_journal_paper_doi 10.1039/d4nr00456f
_journal_volume 16
_journal_year 2024
_chemical_formula_moiety 'H2 O, C26 H22 N6 O2'
_chemical_formula_sum 'C26 H24 N6 O3'
_chemical_formula_weight 468.51
_chemical_name_systematic P2Mac
_space_group_crystal_system monoclinic
_space_group_IT_number 14
_space_group_name_Hall '-P 2yn'
_space_group_name_H-M_alt 'P 1 21/n 1'
_symmetry_Int_Tables_number 14
_audit_creation_date 2021-12-25
_audit_creation_method
;
Olex2 1.5
(compiled 2021.12.09 svn.r5202d8cf for OlexSys, GUI svn.r6439)
;
_audit_update_record
;
2024-01-20 deposited with the CCDC.	2024-03-21 downloaded from the CCDC.
;
_cell_angle_alpha 90
_cell_angle_beta 91.932(4)
_cell_angle_gamma 90
_cell_formula_units_Z 4
_cell_length_a 15.1491(13)
_cell_length_b 8.2400(6)
_cell_length_c 17.9700(13)
_cell_measurement_reflns_used 2684
_cell_measurement_temperature 296.00
_cell_measurement_theta_max 23.10
_cell_measurement_theta_min 2.69
_cell_volume 2241.9(3)
_computing_molecular_graphics 'Olex2 1.5 (Dolomanov et al., 2009)'
_computing_publication_material 'Olex2 1.5 (Dolomanov et al., 2009)'
_computing_structure_refinement 'olex2.refine 1.5 (Bourhis et al., 2015)'
_diffrn_ambient_temperature 296.00
_diffrn_measured_fraction_theta_full 0.9965
_diffrn_measured_fraction_theta_max 0.9977
_diffrn_measurement_device_type 'Bruker APEX-II CCD'
_diffrn_radiation_type 'Mo K\a'
_diffrn_radiation_wavelength 0.71073
_diffrn_reflns_av_R_equivalents 0.0796
_diffrn_reflns_av_unetI/netI 0.0760
_diffrn_reflns_Laue_measured_fraction_full 0.9965
_diffrn_reflns_Laue_measured_fraction_max 0.9977
_diffrn_reflns_limit_h_max 20
_diffrn_reflns_limit_h_min -20
_diffrn_reflns_limit_k_max 11
_diffrn_reflns_limit_k_min -11
_diffrn_reflns_limit_l_max 24
_diffrn_reflns_limit_l_min -24
_diffrn_reflns_number 25853
_diffrn_reflns_point_group_measured_fraction_full 0.9965
_diffrn_reflns_point_group_measured_fraction_max 0.9977
_diffrn_reflns_theta_full 25.2417
_diffrn_reflns_theta_max 29.13
_diffrn_reflns_theta_min 2.27
_exptl_absorpt_coefficient_mu 0.094
_exptl_absorpt_correction_T_max 29.130
_exptl_absorpt_correction_type none
_exptl_crystal_colour 'metallic light yellow'
_exptl_crystal_colour_lustre metallic
_exptl_crystal_colour_modifier light
_exptl_crystal_colour_primary yellow
_exptl_crystal_density_diffrn 1.388
_exptl_crystal_description irregular
_exptl_crystal_F_000 11077.356
_exptl_crystal_size_max 0.8
_exptl_crystal_size_mid 0.6
_exptl_crystal_size_min 0.4
_refine_diff_density_max 0.3244
_refine_diff_density_min -0.3407
_refine_diff_density_rms 0.0821
_refine_ls_d_res_high 0.7300
_refine_ls_d_res_low 8.9799
_refine_ls_goodness_of_fit_ref 1.0134
_refine_ls_hydrogen_treatment constr
_refine_ls_matrix_type full
_refine_ls_number_constraints 45
_refine_ls_number_parameters 319
_refine_ls_number_reflns 6029
_refine_ls_number_restraints 0
_refine_ls_restrained_S_all 1.0134
_refine_ls_R_factor_all 0.1239
_refine_ls_R_factor_gt 0.0539
_refine_ls_shift/su_max 0.0004
_refine_ls_shift/su_mean 0.0001
_refine_ls_structure_factor_coef Fsqd
_refine_ls_weighting_details 'w=1/[\s^2^(Fo^2^)+(0.0437P)^2^+0.3592P] where P=(Fo^2^+2Fc^2^)/3'
_refine_ls_weighting_scheme calc
_refine_ls_wR_factor_gt 0.1107
_refine_ls_wR_factor_ref 0.1445
_reflns_Friedel_coverage 0.0
_reflns_limit_h_max 15
_reflns_limit_h_min -20
_reflns_limit_k_max 11
_reflns_limit_k_min 0
_reflns_limit_l_max 24
_reflns_limit_l_min -14
_reflns_number_gt 3030
_reflns_number_total 6029
_reflns_threshold_expression I>=2u(I)
_cod_data_source_file d4nr00456f2.cif
_cod_data_source_block P2Mac
_cod_depositor_comments 'Adding full bibliography for 1571310.cif.'
_cod_original_sg_symbol_Hall '-P 2ybc (x-z,y,z)'
_cod_database_code 1571310
_olex2_refinement_description
;
1. Fixed Uiso
 At 1.2 times of:
  All C(H) groups, All C(H,H) groups, All N(H) groups
 At 1.5 times of:
  All O(H,H) groups
2.a Riding coordinates:
 N6(H6), N2(H2)
2.b Free rotating group:
 O3(H3a,H3b)
2.c Secondary CH2 refined with riding coordinates:
 C4(H4a,H4b), C25(H25a,H25b)
2.d Aromatic/amide H refined with riding coordinates:
 C23(H23), C21(H21), C20(H20), C19(H19), C6(H6a), C7(H7), C8(H8), C9(H9),
 C2(H2a), C1(H1), C27(H27), C13(H13), C14(H14), C15(H15), N5(H5), N3(H3)
;
_olex2_submission_special_instructions 'No special instructions were received'

loop_
_space_group_symop_id
_space_group_symop_operation_xyz
1 x,y,z
2 -x+1/2,y+1/2,-z+1/2
3 -x,-y,-z
4 x-1/2,-y-1/2,z-1/2

loop_
_atom_site_label
_atom_site_type_symbol
_atom_site_fract_x
_atom_site_fract_y
_atom_site_fract_z
_atom_site_U_iso_or_equiv
_atom_site_adp_type
_atom_site_occupancy
_atom_site_refinement_flags_posn
O3 O 0.69483(10) 0.46627(18) 0.26813(7) 0.0502(4) Uani 1.000000 .
N5 N 0.85074(11) 0.63535(19) 0.21042(8) 0.0414(4) Uani 1.000000 .
O2 O 0.90535(10) 0.7231(2) 0.46852(8) 0.0662(5) Uani 1.000000 .
O1 O 0.44552(11) 0.7409(2) 0.42009(9) 0.0775(5) Uani 1.000000 .
N1 N 0.67799(11) 0.69372(19) 0.41835(8) 0.0429(4) Uani 1.000000 .
N3 N 0.53928(11) 0.5905(2) 0.18596(8) 0.0466(4) Uani 1.000000 .
N6 N 0.83978(11) 0.60969(19) 0.36536(8) 0.0425(4) Uani 1.000000 .
N4 N 0.70045(11) 0.6358(2) 0.11662(8) 0.0434(4) Uani 1.000000 .
N2 N 0.52946(11) 0.5982(2) 0.34031(8) 0.0489(4) Uani 1.000000 .
C18 C 0.92355(13) 0.5729(2) 0.25254(10) 0.0406(4) Uani 1.000000 .
C23 C 0.91818(13) 0.5591(2) 0.33051(10) 0.0404(4) Uani 1.000000 .
C3 C 0.59993(15) 0.7407(3) 0.44358(10) 0.0471(5) Uani 1.000000 .
C5 C 0.45930(14) 0.5268(3) 0.29702(11) 0.0486(5) Uani 1.000000 .
C22 C 0.98922(14) 0.4991(2) 0.37236(11) 0.0477(5) Uani 1.000000 .
C25 C 0.75052(14) 0.7388(2) 0.45761(10) 0.0433(5) Uani 1.000000 .
C12 C 0.62513(14) 0.6623(2) 0.07685(10) 0.0435(5) Uani 1.000000 .
C10 C 0.46553(14) 0.5213(3) 0.21899(11) 0.0470(5) Uani 1.000000 .
C4 C 0.51768(15) 0.6930(3) 0.40047(11) 0.0528(5) Uani 1.000000 .
C16 C 0.77529(14) 0.6942(2) 0.09001(10) 0.0426(5) Uani 1.000000 .
C19 C 1.00221(14) 0.5284(3) 0.22093(12) 0.0513(5) Uani 1.000000 .
C26 C 0.74736(16) 0.8318(3) 0.52196(11) 0.0546(6) Uani 1.000000 .
C13 C 0.62327(15) 0.7469(3) 0.01023(10) 0.0514(5) Uani 1.000000 .
C2 C 0.59185(17) 0.8330(3) 0.50750(11) 0.0576(6) Uani 1.000000 .
C11 C 0.54175(14) 0.5896(3) 0.10483(10) 0.0500(5) Uani 1.000000 .
C21 C 1.06639(14) 0.4541(3) 0.33884(12) 0.0541(6) Uani 1.000000 .
C24 C 0.83896(14) 0.6890(2) 0.43106(10) 0.0457(5) Uani 1.000000 .
C1 C 0.66695(18) 0.8803(3) 0.54676(11) 0.0618(6) Uani 1.000000 .
C6 C 0.38769(16) 0.4580(3) 0.33064(13) 0.0618(6) Uani 1.000000 .
C9 C 0.39855(15) 0.4423(3) 0.17878(13) 0.0586(6) Uani 1.000000 .
C17 C 0.86052(14) 0.6515(3) 0.13056(10) 0.0475(5) Uani 1.000000 .
C14 C 0.70090(16) 0.8064(3) -0.01596(11) 0.0567(6) Uani 1.000000 .
C15 C 0.77809(15) 0.7810(3) 0.02408(11) 0.0506(5) Uani 1.000000 .
C20 C 1.07280(15) 0.4704(3) 0.26364(13) 0.0595(6) Uani 1.000000 .
C8 C 0.32759(16) 0.3733(3) 0.21335(14) 0.0676(7) Uani 1.000000 .
C7 C 0.32155(17) 0.3822(3) 0.28921(14) 0.0707(7) Uani 1.000000 .
H20 H 1.00754(14) 0.5379(3) 0.16970(12) 0.0616(6) Uiso 1.000000 R
H21 H 1.12498(15) 0.4423(3) 0.24106(13) 0.0714(7) Uiso 1.000000 R
H22 H 1.11361(14) 0.4130(3) 0.36738(12) 0.0649(7) Uiso 1.000000 R
H23 H 0.98506(14) 0.4889(2) 0.42366(11) 0.0572(6) Uiso 1.000000 R
H12 H 0.40148(15) 0.4357(3) 0.12726(13) 0.0703(7) Uiso 1.000000 R
H11 H 0.28377(16) 0.3206(3) 0.18506(14) 0.0811(8) Uiso 1.000000 R
H10 H 0.27330(17) 0.3375(3) 0.31246(14) 0.0848(8) Uiso 1.000000 R
H9 H 0.38405(16) 0.4630(3) 0.38215(13) 0.0741(8) Uiso 1.000000 R
H15 H 0.57025(15) 0.7631(3) -0.01633(10) 0.0617(7) Uiso 1.000000 R
H16 H 0.70105(16) 0.8636(3) -0.06057(11) 0.0681(7) Uiso 1.000000 R
H17 H 0.83129(15) 0.8212(3) 0.00742(11) 0.0608(6) Uiso 1.000000 R
H8 H 0.53639(17) 0.8624(3) 0.52361(11) 0.0691(7) Uiso 1.000000 R
H7 H 0.66327(18) 0.9439(3) 0.58929(11) 0.0742(8) Uiso 1.000000 R
H24 H 0.79915(16) 0.8608(3) 0.54788(11) 0.0656(7) Uiso 1.000000 R
H14 H 0.53651(14) 0.4786(3) 0.08716(10) 0.0600(6) Uiso 1.000000 R
H13 H 0.49156(14) 0.6500(3) 0.08451(10) 0.0600(6) Uiso 1.000000 R
H19 H 0.90391(14) 0.7350(3) 0.12129(10) 0.0570(6) Uiso 1.000000 R
H18 H 0.88253(14) 0.5501(3) 0.11101(10) 0.0570(6) Uiso 1.000000 R
H6 H 0.6863(15) 0.3643(4) 0.2684(11) 0.0753(6) Uiso 1.000000 G
H5 H 0.6674(14) 0.499(2) 0.2290(8) 0.0753(6) Uiso 1.000000 G
H3 H 0.80266(11) 0.58540(19) 0.22021(8) 0.0497(5) Uiso 1.000000 R
H4 H 0.55007(11) 0.6860(2) 0.20331(8) 0.0559(5) Uiso 1.000000 R
H2 H 0.78991(11) 0.58844(19) 0.34321(8) 0.0510(5) Uiso 1.000000 R
H1 H 0.58267(11) 0.5799(2) 0.32733(8) 0.0587(5) Uiso 1.000000 R

loop_
_atom_site_aniso_label
_atom_site_aniso_U_11
_atom_site_aniso_U_22
_atom_site_aniso_U_33
_atom_site_aniso_U_12
_atom_site_aniso_U_13
_atom_site_aniso_U_23
O3 0.0542(10) 0.0490(9) 0.0469(8) -0.0052(7) -0.0052(7) 0.0057(6)
N5 0.0375(10) 0.0505(10) 0.0363(8) 0.0016(7) 0.0029(7) 0.0004(7)
O2 0.0538(11) 0.0848(12) 0.0592(9) -0.0058(8) -0.0107(8) -0.0220(8)
O1 0.0505(11) 0.1085(15) 0.0748(11) 0.0133(10) 0.0210(9) -0.0157(10)
N1 0.0449(11) 0.0481(10) 0.0360(8) 0.0021(8) 0.0061(7) 0.0001(7)
N3 0.0460(11) 0.0541(11) 0.0396(9) -0.0008(8) 0.0024(8) 0.0031(7)
N6 0.0362(10) 0.0550(11) 0.0361(8) -0.0011(8) -0.0017(7) -0.0038(7)
N4 0.0427(10) 0.0519(10) 0.0356(8) 0.0048(8) 0.0015(7) 0.0002(7)
N2 0.0396(10) 0.0655(12) 0.0421(9) 0.0041(8) 0.0075(7) 0.0014(8)
C18 0.0384(12) 0.0410(11) 0.0422(10) -0.0006(8) -0.0008(8) -0.0023(8)
C23 0.0362(11) 0.0420(11) 0.0430(10) -0.0026(8) 0.0010(9) -0.0022(8)
C3 0.0539(14) 0.0492(12) 0.0386(10) 0.0063(10) 0.0108(9) 0.0043(8)
C5 0.0367(12) 0.0584(14) 0.0508(12) 0.0042(10) 0.0033(9) 0.0069(9)
C22 0.0483(13) 0.0480(12) 0.0463(11) -0.0009(10) -0.0048(10) 0.0019(9)
C25 0.0505(13) 0.0450(12) 0.0346(10) -0.0017(9) 0.0027(9) 0.0005(8)
C12 0.0440(12) 0.0517(12) 0.0349(10) 0.0058(9) 0.0011(9) -0.0041(8)
C10 0.0407(12) 0.0507(12) 0.0496(12) 0.0046(9) 0.0017(9) 0.0048(9)
C4 0.0492(14) 0.0673(15) 0.0429(11) 0.0047(11) 0.0145(10) 0.0025(10)
C16 0.0460(12) 0.0489(12) 0.0332(10) 0.0065(9) 0.0041(9) -0.0043(8)
C19 0.0426(13) 0.0636(14) 0.0481(12) 0.0058(10) 0.0049(10) -0.0028(10)
C26 0.0647(16) 0.0588(14) 0.0405(11) -0.0056(11) 0.0015(10) -0.0065(9)
C13 0.0508(14) 0.0665(15) 0.0366(10) 0.0108(11) -0.0031(9) 0.0025(9)
C2 0.0657(17) 0.0638(15) 0.0444(12) 0.0107(12) 0.0176(11) -0.0010(10)
C11 0.0479(14) 0.0603(14) 0.0418(11) 0.0002(10) -0.0020(9) -0.0007(9)
C21 0.0397(13) 0.0574(14) 0.0644(14) 0.0057(10) -0.0093(11) 0.0007(10)
C24 0.0504(13) 0.0476(12) 0.0388(10) -0.0061(9) -0.0030(9) -0.0016(8)
C1 0.0829(19) 0.0641(15) 0.0390(11) 0.0012(13) 0.0102(12) -0.0104(10)
C6 0.0482(15) 0.0789(17) 0.0588(14) -0.0008(12) 0.0105(11) 0.0118(12)
C9 0.0512(15) 0.0674(16) 0.0569(14) -0.0005(11) -0.0042(11) 0.0019(11)
C17 0.0455(13) 0.0587(13) 0.0386(10) 0.0063(10) 0.0066(9) -0.0031(9)
C14 0.0615(16) 0.0731(16) 0.0359(11) 0.0084(12) 0.0070(10) 0.0105(10)
C15 0.0493(14) 0.0605(14) 0.0427(11) 0.0029(10) 0.0098(10) 0.0019(9)
C20 0.0416(14) 0.0721(16) 0.0650(15) 0.0109(11) 0.0056(11) -0.0037(11)
C8 0.0439(15) 0.0801(18) 0.0782(17) -0.0115(12) -0.0043(12) 0.0031(13)
C7 0.0450(15) 0.091(2) 0.0765(17) -0.0100(13) 0.0091(13) 0.0127(14)

loop_
_atom_type_symbol
_atom_type_scat_dispersion_real
_atom_type_scat_dispersion_imag
_atom_type_scat_Cromer_Mann_a1
_atom_type_scat_Cromer_Mann_a2
_atom_type_scat_Cromer_Mann_a3
_atom_type_scat_Cromer_Mann_a4
_atom_type_scat_Cromer_Mann_b1
_atom_type_scat_Cromer_Mann_b2
_atom_type_scat_Cromer_Mann_b3
_atom_type_scat_Cromer_Mann_b4
_atom_type_scat_Cromer_Mann_c
_atom_type_scat_source
_atom_type_scat_dispersion_source
C 0.00347 0.00161 2.31000 1.02000 1.58860 0.86500 20.84390 10.20750 0.56870 51.65120 0.21560 'International Tables Volume C Table 6.1.1.4 (pp. 500-502)' 'Henke, Gullikson and Davis, At. Data and Nucl. Data Tables, 1993, 54, 2'
H 0.00000 0.00000 0.49300 0.32291 0.14019 0.04081 10.51090 26.12570 3.14236 57.79970 0.00304 'International Tables Volume C Table 6.1.1.4 (pp. 500-502)' 'Henke, Gullikson and Davis, At. Data and Nucl. Data Tables, 1993, 54, 2'
N 0.00653 0.00323 12.21260 3.13220 2.01250 1.16630 0.00570 9.89330 28.99750 0.58260 -11.52900 'International Tables Volume C Table 6.1.1.4 (pp. 500-502)' 'Henke, Gullikson and Davis, At. Data and Nucl. Data Tables, 1993, 54, 2'
O 0.01158 0.00611 3.04850 2.28680 1.54630 0.86700 13.27710 5.70110 0.32390 32.90890 0.25080 'International Tables Volume C Table 6.1.1.4 (pp. 500-502)' 'Henke, Gullikson and Davis, At. Data and Nucl. Data Tables, 1993, 54, 2'

loop_
_geom_angle_atom_site_label_1
_geom_angle_atom_site_label_2
_geom_angle_atom_site_label_3
_geom_angle
_geom_angle_site_symmetry_1
_geom_angle_site_symmetry_3
_geom_angle_publ_flag
H5 O3 H6 104.5 . . ?
C17 N5 C18 117.27(15) . . ?
H3 N5 C18 111.6 . . ?
H3 N5 C17 111.15(11) . . ?
C25 N1 C3 117.42(17) . . ?
C11 N3 C10 117.89(16) . . ?
H4 N3 C10 111.3 . . ?
H4 N3 C11 110.84(11) . . ?
C24 N6 C23 123.97(17) . . ?
H2 N6 C23 118.01(10) . . ?
H2 N6 C24 118.01(12) . . ?
C16 N4 C12 117.87(16) . . ?
C4 N2 C5 124.08(18) . . ?
H1 N2 C5 117.96(11) . . ?
H1 N2 C4 117.96(12) . . ?
C23 C18 N5 119.41(17) . . ?
C19 C18 N5 122.87(17) . . ?
C19 C18 C23 117.69(18) . . ?
C18 C23 N6 119.35(17) . . ?
C22 C23 N6 120.71(17) . . ?
C22 C23 C18 119.93(18) . . ?
C4 C3 N1 118.57(17) . . ?
C2 C3 N1 122.9(2) . . ?
C2 C3 C4 118.5(2) . . ?
C10 C5 N2 118.90(18) . . ?
C6 C5 N2 120.91(19) . . ?
C6 C5 C10 120.1(2) . . ?
C21 C22 C23 120.82(19) . . ?
H23 C22 C23 119.59(12) . . ?
H23 C22 C21 119.59(12) . . ?
C26 C25 N1 122.8(2) . . ?
C24 C25 N1 118.98(16) . . ?
C24 C25 C26 118.26(19) . . ?
C13 C12 N4 122.2(2) . . ?
C11 C12 N4 117.82(17) . . ?
C11 C12 C13 119.87(19) . . ?
C5 C10 N3 119.24(18) . . ?
C9 C10 N3 123.28(19) . . ?
C9 C10 C5 117.4(2) . . ?
N2 C4 O1 124.1(2) . . ?
C3 C4 O1 120.1(2) . . ?
C3 C4 N2 115.85(19) . . ?
C17 C16 N4 117.91(17) . . ?
C15 C16 N4 122.89(19) . . ?
C15 C16 C17 119.01(19) . . ?
C20 C19 C18 121.6(2) . . ?
H20 C19 C18 119.20(12) . . ?
H20 C19 C20 119.20(13) . . ?
C1 C26 C25 119.2(2) . . ?
H24 C26 C25 120.41(13) . . ?
H24 C26 C1 120.41(13) . . ?
C14 C13 C12 118.9(2) . . ?
H15 C13 C12 120.53(13) . . ?
H15 C13 C14 120.53(12) . . ?
C1 C2 C3 119.1(2) . . ?
H8 C2 C3 120.46(14) . . ?
H8 C2 C1 120.46(13) . . ?
C12 C11 N3 112.52(16) . . ?
H14 C11 N3 109.09(11) . . ?
H14 C11 C12 109.09(11) . . ?
H13 C11 N3 109.09(11) . . ?
H13 C11 C12 109.09(11) . . ?
H13 C11 H14 107.8 . . ?
C20 C21 C22 119.6(2) . . ?
H22 C21 C22 120.20(12) . . ?
H22 C21 C20 120.20(13) . . ?
N6 C24 O2 124.1(2) . . ?
C25 C24 O2 119.36(18) . . ?
C25 C24 N6 116.53(17) . . ?
C2 C1 C26 118.7(2) . . ?
H7 C1 C26 120.67(13) . . ?
H7 C1 C2 120.67(13) . . ?
C7 C6 C5 121.2(2) . . ?
H9 C6 C5 119.42(14) . . ?
H9 C6 C7 119.42(14) . . ?
C8 C9 C10 121.7(2) . . ?
H12 C9 C10 119.16(13) . . ?
H12 C9 C8 119.16(14) . . ?
C16 C17 N5 112.67(16) . . ?
H19 C17 N5 109.06(11) . . ?
H19 C17 C16 109.06(11) . . ?
H18 C17 N5 109.06(10) . . ?
H18 C17 C16 109.06(11) . . ?
H18 C17 H19 107.8 . . ?
C15 C14 C13 119.48(19) . . ?
H16 C14 C13 120.26(12) . . ?
H16 C14 C15 120.26(13) . . ?
C14 C15 C16 118.6(2) . . ?
H17 C15 C16 120.72(13) . . ?
H17 C15 C14 120.72(13) . . ?
C21 C20 C19 120.3(2) . . ?
H21 C20 C19 119.83(13) . . ?
H21 C20 C21 119.83(13) . . ?
C7 C8 C9 120.3(2) . . ?
H11 C8 C9 119.87(14) . . ?
H11 C8 C7 119.87(15) . . ?
C8 C7 C6 119.3(2) . . ?
H10 C7 C6 120.34(14) . . ?
H10 C7 C8 120.34(15) . . ?

loop_
_geom_bond_atom_site_label_1
_geom_bond_atom_site_label_2
_geom_bond_distance
_geom_bond_site_symmetry_2
_geom_bond_publ_flag
O3 H6 0.8500 . ?
O3 H5 0.8500 . ?
N5 C18 1.414(2) . ?
N5 C17 1.454(2) . ?
N5 H3 0.8600 . ?
O2 C24 1.224(2) . ?
O1 C4 1.225(2) . ?
N1 C3 1.338(3) . ?
N1 C25 1.338(2) . ?
N3 C10 1.404(3) . ?
N3 C11 1.460(2) . ?
N3 H4 0.8600 . ?
N6 C23 1.424(2) . ?
N6 C24 1.350(2) . ?
N6 H2 0.8600 . ?
N4 C12 1.344(2) . ?
N4 C16 1.335(2) . ?
N2 C5 1.423(3) . ?
N2 C4 1.350(3) . ?
N2 H1 0.8600 . ?
C18 C23 1.411(3) . ?
C18 C19 1.387(3) . ?
C23 C22 1.383(3) . ?
C3 C4 1.497(3) . ?
C3 C2 1.386(3) . ?
C5 C10 1.409(3) . ?
C5 C6 1.381(3) . ?
C22 C21 1.384(3) . ?
C22 H23 0.9300 . ?
C25 C26 1.390(3) . ?
C25 C24 1.495(3) . ?
C12 C13 1.385(3) . ?
C12 C11 1.500(3) . ?
C10 C9 1.388(3) . ?
C16 C17 1.503(3) . ?
C16 C15 1.386(3) . ?
C19 C20 1.381(3) . ?
C19 H20 0.9300 . ?
C26 C1 1.371(3) . ?
C26 H24 0.9300 . ?
C13 C14 1.372(3) . ?
C13 H15 0.9300 . ?
C2 C1 1.375(3) . ?
C2 H8 0.9300 . ?
C11 H14 0.9700 . ?
C11 H13 0.9700 . ?
C21 C20 1.365(3) . ?
C21 H22 0.9300 . ?
C1 H7 0.9300 . ?
C6 C7 1.378(3) . ?
C6 H9 0.9300 . ?
C9 C8 1.382(3) . ?
C9 H12 0.9300 . ?
C17 H19 0.9700 . ?
C17 H18 0.9700 . ?
C14 C15 1.368(3) . ?
C14 H16 0.9300 . ?
C15 H17 0.9300 . ?
C20 H21 0.9300 . ?
C8 C7 1.371(3) . ?
C8 H11 0.9300 . ?
C7 H10 0.9300 . ?
